data_7219724
loop_
_publ_author_name
'Zabierowski, Piotr'
'Matoga, Dariusz'
'Nitek, Wojciech'

_publ_section_title
;
 Cobalt(II) and copper(II) supramolecular networks with 1-iminoisoindoline
 asymmetric pincer
;
_journal_name_full 'RSC Adv.'
_journal_paper_doi 10.1039/C5RA02063H
_journal_year 2015
_chemical_formula_moiety 'C28 H39 Cu N4 O13'
_chemical_formula_sum 'C28 H39 Cu N4 O13'
_chemical_formula_weight 703.17
_chemical_name_common 'Compound 3'
_chemical_name_systematic
;
 ?
;
_space_group_IT_number 2
_symmetry_cell_setting triclinic
_symmetry_Int_Tables_number 2
_symmetry_space_group_name_Hall '-P 1'
_symmetry_space_group_name_H-M 'P -1'
_atom_sites_solution_hydrogens mixed
_audit_conform_dict_location ftp://ftp.iucr.org/pub/cif_core.dic
_audit_conform_dict_name cif_core.dic
_audit_conform_dict_version 2.4
_audit_creation_date 2013-12-17
_audit_creation_method 'WinGX routine CIF_UPDATE'
_audit_update_record
;
2015-02-13 deposited with the CCDC.
2015-02-27 downloaded from the CCDC.
;
_cell_angle_alpha 110.9190(10)
_cell_angle_beta 107.1370(10)
_cell_angle_gamma 100.5860(10)
_cell_formula_units_Z 2
_cell_length_a 11.6680(2)
_cell_length_b 11.9800(2)
_cell_length_c 13.5510(2)
_cell_measurement_reflns_used 20895
_cell_measurement_temperature 100(2)
_cell_measurement_theta_max 27.485
_cell_measurement_theta_min 0.998
_cell_volume 1599.77(5)
_computing_cell_refinement 'HKL Scalepack (Otwinowski & Minor 1997)'
_computing_data_collection 'Collect (Bruker AXS BV, 1997-2004)'
_computing_data_reduction 'HKL Denzo and Scalepack (Otwinowski & Minor 1997)'
_computing_molecular_graphics 'Ortep (Johnson, 1976)'
_computing_structure_refinement 'SHELXL-2012 (Sheldrick, 2012)'
_diffrn_ambient_temperature 100(2)
_diffrn_detector_area_resol_mean 9
_diffrn_measured_fraction_theta_full 0.993
_diffrn_measured_fraction_theta_max 0.987
_diffrn_measurement_device '95mm CCD camera on \k-goniostat'
_diffrn_measurement_device_type KappaCCD
_diffrn_measurement_method CCD
_diffrn_orient_matrix_type 'by Bruker AXS Collect from scalepack cell'
_diffrn_orient_matrix_UB_11 0.0863039
_diffrn_orient_matrix_UB_12 0.0151752
_diffrn_orient_matrix_UB_13 0.0553545
_diffrn_orient_matrix_UB_21 -0.0183766
_diffrn_orient_matrix_UB_22 0.0551554
_diffrn_orient_matrix_UB_23 0.0646799
_diffrn_orient_matrix_UB_31 -0.0346164
_diffrn_orient_matrix_UB_32 -0.0751559
_diffrn_orient_matrix_UB_33 0.0113946
_diffrn_radiation_monochromator 'horizonally mounted graphite crystal'
_diffrn_radiation_type MoK\a
_diffrn_radiation_wavelength 0.71073
_diffrn_reflns_av_R_equivalents 0.0309
_diffrn_reflns_Laue_measured_fraction_full 0.993
_diffrn_reflns_Laue_measured_fraction_max 0.987
_diffrn_reflns_limit_h_max 14
_diffrn_reflns_limit_h_min -15
_diffrn_reflns_limit_k_max 15
_diffrn_reflns_limit_k_min -15
_diffrn_reflns_limit_l_max 17
_diffrn_reflns_limit_l_min -17
_diffrn_reflns_number 25793
_diffrn_reflns_point_group_measured_fraction_full 0.993
_diffrn_reflns_point_group_measured_fraction_max 0.987
_diffrn_reflns_theta_full 25.242
_diffrn_reflns_theta_max 27.49
_diffrn_reflns_theta_min 2.791
_exptl_absorpt_coefficient_mu 0.754
_exptl_absorpt_correction_T_max 0.902
_exptl_absorpt_correction_T_min 0.778
_exptl_absorpt_correction_type multi-scan
_exptl_absorpt_process_details '(DENZO-SMN; Otwinowski & Minor, 1997)'
_exptl_crystal_colour green
_exptl_crystal_density_diffrn 1.462
_exptl_crystal_description prism
_exptl_crystal_F_000 738
_exptl_crystal_size_max 0.35
_exptl_crystal_size_mid 0.28
_exptl_crystal_size_min 0.14
_refine_diff_density_max 0.547
_refine_diff_density_min -0.46
_refine_diff_density_rms 0.058
_refine_ls_extinction_method none
_refine_ls_goodness_of_fit_gt 5.621
_refine_ls_goodness_of_fit_ref 1.051
_refine_ls_hydrogen_treatment mixed
_refine_ls_matrix_type full
_refine_ls_number_parameters 469
_refine_ls_number_reflns 7264
_refine_ls_number_restraints 27
_refine_ls_restrained_S_all 1.056
_refine_ls_R_factor_all 0.0333
_refine_ls_R_factor_gt 0.03
_refine_ls_shift/su_max 0.001
_refine_ls_shift/su_mean 0
_refine_ls_structure_factor_coef Fsqd
_refine_ls_weighting_details
;
 w=1/[\s^2^(Fo^2^)+(0.0340P)^2^+1.2899P]
 where P=(Fo^2^+2Fc^2^)/3
;
_refine_ls_weighting_scheme calc
_refine_ls_wR_factor_gt 0.0764
_refine_ls_wR_factor_ref 0.0789
_reflns_number_gt 6756
_reflns_number_total 7264
_reflns_threshold_expression 'I > 2\s(I)'
_cod_data_source_file c5ra02063h2.cif
_cod_data_source_block 3
_cod_depositor_comments
;
The following automatic conversions were performed:

'_exptl_absorpt_correction_type' value 'Multi-scan' changed to
'multi-scan' according to
/usr/data/users/saulius/crontab/automatic-downloads/rss-feeds/RSC/lib/dictionaries/cif_core.dic
dictionary named 'cif_core.dic' version 2.4.2 from 2011-04-26.

Automatic conversion script
Id: cif_fix_values 3086 2015-02-26 13:12:21Z robertas 
;
_cod_database_code 7219724

loop_
_symmetry_equiv_pos_as_xyz
'x, y, z'
'-x, -y, -z'

loop_
_atom_site_label
_atom_site_type_symbol
_atom_site_fract_x
_atom_site_fract_y
_atom_site_fract_z
_atom_site_U_iso_or_equiv
_atom_site_adp_type
_atom_site_occupancy
_atom_site_calc_flag
Cu1 Cu 0.48258(2) 0.34954(2) 0.24614(2) 0.01035(6) Uani 1 d
N4 N 0.56987(11) 0.22811(11) 0.18062(10) 0.0115(2) Uani 1 d
C20 C 0.57273(13) 0.20664(14) 0.07694(13) 0.0137(3) Uani 1 d
H20 H 0.5361 0.2515 0.038 0.016 Uiso 1 calc
C19 C 0.62701(14) 0.12166(14) 0.02476(13) 0.0158(3) Uani 1 d
H19 H 0.6297 0.11 -0.0475 0.019 Uiso 1 calc
C18 C 0.67728(14) 0.05411(14) 0.08061(13) 0.0170(3) Uani 1 d
H18 H 0.7135 -0.006 0.0462 0.02 Uiso 1 calc
C17 C 0.67426(14) 0.07494(14) 0.18728(13) 0.0153(3) Uani 1 d
H17 H 0.7083 0.0295 0.2268 0.018 Uiso 1 calc
C16 C 0.62055(13) 0.16351(13) 0.23518(12) 0.0123(3) Uani 1 d
C15 C 0.62242(14) 0.19950(13) 0.35407(12) 0.0133(3) Uani 1 d
H15A H 0.5406 0.2108 0.3547 0.016 Uiso 1 calc
H15B H 0.6337 0.1312 0.3769 0.016 Uiso 1 calc
N3 N 0.72546(11) 0.31623(11) 0.43533(10) 0.0124(2) Uani 1 d
C14 C 0.84916(14) 0.31363(14) 0.49857(13) 0.0144(3) Uani 1 d
H14A H 0.8917 0.2798 0.4467 0.017 Uiso 1 calc
H14B H 0.8421 0.2627 0.5415 0.017 Uiso 1 calc
C13 C 0.91753(14) 0.45026(14) 0.57800(12) 0.0133(3) Uani 1 d
C12 C 1.03940(14) 0.50481(15) 0.66253(13) 0.0161(3) Uani 1 d
H12 H 1.092 0.455 0.674 0.019 Uiso 1 calc
C11 C 1.08211(14) 0.63429(16) 0.72983(14) 0.0187(3) Uani 1 d
H11 H 1.1644 0.6735 0.7896 0.022 Uiso 1 calc
C10 C 1.00589(15) 0.70758(15) 0.71089(14) 0.0195(3) Uani 1 d
H10 H 1.0371 0.7961 0.7581 0.023 Uiso 1 calc
C9 C 0.88479(14) 0.65358(14) 0.62398(13) 0.0160(3) Uani 1 d
H9 H 0.834 0.7043 0.6102 0.019 Uiso 1 calc
C8 C 0.84006(13) 0.52258(14) 0.55748(12) 0.0121(3) Uani 1 d
C7 C 0.71793(13) 0.43435(13) 0.46080(12) 0.0113(3) Uani 1 d
N2 N 0.61831(11) 0.45523(11) 0.40526(10) 0.0114(2) Uani 1 d
C6 C 0.61453(13) 0.58493(13) 0.44981(12) 0.0128(3) Uani 1 d
H6A H 0.6813 0.6399 0.4408 0.015 Uiso 1 calc
H6B H 0.6318 0.617 0.5327 0.015 Uiso 1 calc
C5 C 0.48705(13) 0.58983(14) 0.38672(12) 0.0120(3) Uani 1 d
C4 C 0.46006(15) 0.70275(14) 0.41664(13) 0.0155(3) Uani 1 d
H4 H 0.5217 0.7785 0.4782 0.019 Uiso 1 calc
C3 C 0.34209(15) 0.70321(15) 0.35536(14) 0.0174(3) Uani 1 d
H3 H 0.3219 0.7794 0.3742 0.021 Uiso 1 calc
C2 C 0.25364(15) 0.59107(16) 0.26605(14) 0.0177(3) Uani 1 d
H2 H 0.1715 0.5889 0.2239 0.021 Uiso 1 calc
C1 C 0.28751(14) 0.48266(15) 0.23983(13) 0.0154(3) Uani 1 d
H1 H 0.2278 0.4061 0.1779 0.018 Uiso 1 calc
N1 N 0.40239(11) 0.48189(12) 0.29908(11) 0.0122(2) Uani 1 d
O2 O 0.31708(10) 0.23216(10) 0.11772(9) 0.0141(2) Uani 1 d
C21 C 0.25709(13) 0.16672(13) 0.15528(13) 0.0130(3) Uani 1 d
O3 O 0.30316(10) 0.17310(10) 0.25311(9) 0.0175(2) Uani 1 d
C22 C 0.12402(13) 0.08056(13) 0.07413(13) 0.0129(3) Uani 1 d
C24 C 0.06984(14) 0.07254(14) -0.03589(13) 0.0152(3) Uani 1 d
H24 H 0.1172 0.1221 -0.0607 0.018 Uiso 1 calc
C23 C 0.05274(14) 0.00737(15) 0.10933(13) 0.0160(3) Uani 1 d
H23 H 0.0884 0.0123 0.1841 0.019 Uiso 1 calc
O4 O 0.73574(11) 0.46740(11) 0.09097(10) 0.0194(2) Uani 1 d
C25 C 0.82920(14) 0.55744(15) 0.11476(13) 0.0153(3) Uani 1 d
O5 O 0.85496(11) 0.67098(11) 0.18512(10) 0.0190(2) Uani 1 d
C26 C 0.91793(14) 0.52806(14) 0.05504(13) 0.0135(3) Uani 1 d
C27 C 0.92074(14) 0.40487(15) 0.00857(13) 0.0156(3) Uani 1 d
H27 H 0.8668 0.34 0.0145 0.019 Uiso 1 calc
C28 C 0.99770(14) 0.62336(15) 0.04652(13) 0.0154(3) Uani 1 d
H28 H 0.9962 0.7075 0.0784 0.019 Uiso 1 calc
O1 O 0.54596(12) 0.47028(11) 0.16471(11) 0.0218(2) Uani 1 d
O6 O 0.82579(13) 0.76659(12) 0.39826(11) 0.0268(3) Uani 1 d
O7 O 0.45951(11) 0.66211(11) 0.12582(10) 0.0204(2) Uani 1 d
O8 O 0.47285(13) 0.90253(12) 0.26896(12) 0.0281(3) Uani 1 d
O9 O 0.29871(12) 0.99724(12) 0.34523(11) 0.0249(3) Uani 1 d
O10 O 0.05963(16) 0.88592(15) 0.32053(16) 0.0483(4) Uani 1 d
O11 O 0.29171(14) 1.04663(14) 0.57167(12) 0.0330(3) Uani 1 d
O12 O 0.32469(11) 1.22934(11) 0.89964(10) 0.0204(2) Uani 1 d
O13 O 0.95110(14) 1.06814(13) 0.40979(13) 0.0337(3) Uani 1 d
H1A H 0.617(2) 0.483(3) 0.148(2) 0.051 Uiso 1 d
H1B H 0.513(2) 0.532(2) 0.158(2) 0.051 Uiso 1 d
H6C H 0.826(3) 0.730(2) 0.3269(16) 0.051 Uiso 1 d
H6D H 0.781(2) 0.824(2) 0.399(2) 0.051 Uiso 1 d
H7C H 0.5307(19) 0.691(2) 0.115(2) 0.051 Uiso 1 d
H7D H 0.3901(19) 0.619(2) 0.0583(18) 0.051 Uiso 1 d
H8C H 0.450(2) 0.8177(17) 0.220(2) 0.051 Uiso 1 d
H8D H 0.5502(19) 0.918(2) 0.3268(19) 0.051 Uiso 1 d
H9C H 0.292(3) 1.056(2) 0.314(2) 0.051 Uiso 1 d
H9D H 0.343(2) 0.955(2) 0.302(2) 0.051 Uiso 1 d
H10C H 0.001(2) 0.8085(19) 0.272(2) 0.051 Uiso 1 d
H10D H 0.1393(17) 0.895(3) 0.327(2) 0.051 Uiso 1 d
H11C H 0.297(3) 1.034(3) 0.5008(17) 0.051 Uiso 1 d
H11D H 0.221(2) 1.016(3) 0.582(2) 0.051 Uiso 1 d
H12C H 0.265(2) 1.258(3) 0.866(2) 0.051 Uiso 1 d
H12D H 0.324(3) 1.239(3) 0.9696(17) 0.051 Uiso 1 d
H13C H 0.997(2) 1.032(2) 0.370(2) 0.051 Uiso 1 d
H13D H 1.023(2) 1.131(2) 0.4820(17) 0.051 Uiso 1 d

loop_
_atom_site_aniso_label
_atom_site_aniso_U_11
_atom_site_aniso_U_22
_atom_site_aniso_U_33
_atom_site_aniso_U_23
_atom_site_aniso_U_13
_atom_site_aniso_U_12
Cu1 0.00715(9) 0.01008(9) 0.01082(9) 0.00252(7) 0.00257(6) 0.00204(6)
N4 0.0083(5) 0.0101(5) 0.0118(6) 0.0027(5) 0.0022(4) 0.0006(4)
C20 0.0099(6) 0.0140(7) 0.0131(7) 0.0044(5) 0.0025(5) 0.0012(5)
C19 0.0122(7) 0.0155(7) 0.0134(7) 0.0019(6) 0.0047(5) 0.0006(5)
C18 0.0128(7) 0.0136(7) 0.0177(7) 0.0005(6) 0.0055(6) 0.0033(5)
C17 0.0132(7) 0.0122(7) 0.0166(7) 0.0043(6) 0.0035(6) 0.0037(5)
C16 0.0090(6) 0.0097(6) 0.0129(7) 0.0026(5) 0.0021(5) 0.0000(5)
C15 0.0141(7) 0.0101(6) 0.0129(7) 0.0040(5) 0.0040(5) 0.0019(5)
N3 0.0110(6) 0.0112(6) 0.0116(6) 0.0035(5) 0.0019(5) 0.0034(5)
C14 0.0127(7) 0.0167(7) 0.0130(7) 0.0065(6) 0.0032(5) 0.0059(5)
C13 0.0124(7) 0.0164(7) 0.0116(6) 0.0064(6) 0.0056(5) 0.0040(5)
C12 0.0120(7) 0.0219(8) 0.0158(7) 0.0100(6) 0.0049(6) 0.0059(6)
C11 0.0113(7) 0.0220(8) 0.0158(7) 0.0067(6) 0.0012(6) 0.0003(6)
C10 0.0152(7) 0.0158(7) 0.0177(7) 0.0029(6) 0.0025(6) -0.0004(6)
C9 0.0128(7) 0.0153(7) 0.0164(7) 0.0049(6) 0.0041(6) 0.0033(5)
C8 0.0089(6) 0.0151(7) 0.0102(6) 0.0047(5) 0.0034(5) 0.0019(5)
C7 0.0107(6) 0.0122(6) 0.0100(6) 0.0037(5) 0.0052(5) 0.0021(5)
N2 0.0106(5) 0.0101(5) 0.0111(6) 0.0033(5) 0.0032(4) 0.0026(4)
C6 0.0112(6) 0.0111(6) 0.0129(7) 0.0027(5) 0.0040(5) 0.0029(5)
C5 0.0123(6) 0.0142(7) 0.0124(6) 0.0068(5) 0.0075(5) 0.0043(5)
C4 0.0178(7) 0.0144(7) 0.0172(7) 0.0073(6) 0.0099(6) 0.0059(6)
C3 0.0218(8) 0.0194(7) 0.0221(8) 0.0129(6) 0.0149(6) 0.0128(6)
C2 0.0153(7) 0.0257(8) 0.0196(7) 0.0134(6) 0.0097(6) 0.0110(6)
C1 0.0117(7) 0.0201(7) 0.0151(7) 0.0078(6) 0.0055(5) 0.0060(6)
N1 0.0106(6) 0.0146(6) 0.0129(6) 0.0064(5) 0.0057(5) 0.0045(5)
O2 0.0091(5) 0.0137(5) 0.0153(5) 0.0038(4) 0.0039(4) 0.0009(4)
C21 0.0100(6) 0.0108(6) 0.0155(7) 0.0028(5) 0.0046(5) 0.0040(5)
O3 0.0122(5) 0.0178(5) 0.0164(5) 0.0063(4) 0.0016(4) 0.0008(4)
C22 0.0091(6) 0.0106(6) 0.0154(7) 0.0025(5) 0.0038(5) 0.0034(5)
C24 0.0104(6) 0.0146(7) 0.0188(7) 0.0069(6) 0.0053(6) 0.0020(5)
C23 0.0114(7) 0.0175(7) 0.0158(7) 0.0068(6) 0.0031(6) 0.0025(6)
O4 0.0151(5) 0.0231(6) 0.0227(6) 0.0096(5) 0.0117(5) 0.0055(4)
C25 0.0140(7) 0.0216(7) 0.0148(7) 0.0097(6) 0.0070(6) 0.0093(6)
O5 0.0189(5) 0.0201(6) 0.0194(6) 0.0067(5) 0.0102(5) 0.0091(4)
C26 0.0114(6) 0.0179(7) 0.0143(7) 0.0085(6) 0.0060(5) 0.0066(5)
C27 0.0152(7) 0.0165(7) 0.0185(7) 0.0095(6) 0.0089(6) 0.0052(6)
C28 0.0162(7) 0.0159(7) 0.0178(7) 0.0082(6) 0.0087(6) 0.0080(6)
O1 0.0251(6) 0.0236(6) 0.0361(7) 0.0212(5) 0.0232(5) 0.0151(5)
O6 0.0326(7) 0.0248(6) 0.0246(6) 0.0092(5) 0.0165(6) 0.0072(5)
O7 0.0197(6) 0.0218(6) 0.0218(6) 0.0111(5) 0.0092(5) 0.0063(5)
O8 0.0317(7) 0.0226(6) 0.0304(7) 0.0102(5) 0.0135(6) 0.0103(5)
O9 0.0230(6) 0.0248(6) 0.0292(7) 0.0145(5) 0.0090(5) 0.0091(5)
O10 0.0340(8) 0.0329(8) 0.0550(10) -0.0023(7) 0.0235(8) -0.0053(7)
O11 0.0347(8) 0.0316(7) 0.0274(7) 0.0106(6) 0.0085(6) 0.0101(6)
O12 0.0180(5) 0.0244(6) 0.0216(6) 0.0123(5) 0.0073(5) 0.0093(5)
O13 0.0365(8) 0.0272(7) 0.0343(8) 0.0140(6) 0.0091(6) 0.0102(6)

loop_
_atom_type_symbol
_atom_type_description
_atom_type_scat_dispersion_real
_atom_type_scat_dispersion_imag
_atom_type_scat_source
C C 0.0033 0.0016 'International Tables Vol C Tables 4.2.6.8 and 6.1.1.4'
H H 0 0 'International Tables Vol C Tables 4.2.6.8 and 6.1.1.4'
N N 0.0061 0.0033 'International Tables Vol C Tables 4.2.6.8 and 6.1.1.4'
Cu Cu 0.3201 1.2651 'International Tables Vol C Tables 4.2.6.8 and 6.1.1.4'
O O 0.0106 0.006 'International Tables Vol C Tables 4.2.6.8 and 6.1.1.4'

loop_
_exptl_crystal_face_index_h
_exptl_crystal_face_index_k
_exptl_crystal_face_index_l
_exptl_crystal_face_perp_dist
-7 1 3 0.177
7 -1 -3 0.202
-1 -4 11 0.164
-1 6 -15 0.121
1 2 -4 0.09
-1 -2 3 0.135

loop_
_geom_angle_atom_site_label_1
_geom_angle_atom_site_label_2
_geom_angle_atom_site_label_3
_geom_angle
_geom_angle_site_symmetry_1
O2 Cu1 N1 91.09(5) .
O2 Cu1 N2 161.39(5) .
N1 Cu1 N2 82.28(5) .
O2 Cu1 N4 89.46(5) .
N1 Cu1 N4 172.32(5) .
N2 Cu1 N4 99.43(5) .
O2 Cu1 O1 99.46(5) .
N1 Cu1 O1 81.92(5) .
N2 Cu1 O1 96.82(5) .
N4 Cu1 O1 90.43(5) .
C20 N4 C16 118.66(13) .
C20 N4 Cu1 119.24(10) .
C16 N4 Cu1 122.03(10) .
N4 C20 C19 122.58(14) .
N4 C20 H20 118.7 .
C19 C20 H20 118.7 .
C18 C19 C20 118.44(14) .
C18 C19 H19 120.8 .
C20 C19 H19 120.8 .
C19 C18 C17 119.48(14) .
C19 C18 H18 120.3 .
C17 C18 H18 120.3 .
C18 C17 C16 118.76(14) .
C18 C17 H17 120.6 .
C16 C17 H17 120.6 .
N4 C16 C17 122.05(14) .
N4 C16 C15 115.51(13) .
C17 C16 C15 122.33(13) .
N3 C15 C16 110.06(12) .
N3 C15 H15A 109.6 .
C16 C15 H15A 109.6 .
N3 C15 H15B 109.6 .
C16 C15 H15B 109.6 .
H15A C15 H15B 108.2 .
C7 N3 C15 125.28(12) .
C7 N3 C14 113.98(12) .
C15 N3 C14 120.74(12) .
N3 C14 C13 101.80(12) .
N3 C14 H14A 111.4 .
C13 C14 H14A 111.4 .
N3 C14 H14B 111.4 .
C13 C14 H14B 111.4 .
H14A C14 H14B 109.3 .
C12 C13 C8 121.82(14) .
C12 C13 C14 127.89(14) .
C8 C13 C14 110.29(12) .
C11 C12 C13 118.03(14) .
C11 C12 H12 121 .
C13 C12 H12 121 .
C12 C11 C10 120.83(14) .
C12 C11 H11 119.6 .
C10 C11 H11 119.6 .
C11 C10 C9 121.27(15) .
C11 C10 H10 119.4 .
C9 C10 H10 119.4 .
C10 C9 C8 118.15(14) .
C10 C9 H9 120.9 .
C8 C9 H9 120.9 .
C13 C8 C9 119.86(13) .
C13 C8 C7 107.37(12) .
C9 C8 C7 132.77(14) .
N2 C7 N3 122.42(13) .
N2 C7 C8 131.34(13) .
N3 C7 C8 106.24(12) .
C7 N2 C6 117.35(12) .
C7 N2 Cu1 130.57(10) .
C6 N2 Cu1 110.48(9) .
N2 C6 C5 110.72(11) .
N2 C6 H6A 109.5 .
C5 C6 H6A 109.5 .
N2 C6 H6B 109.5 .
C5 C6 H6B 109.5 .
H6A C6 H6B 108.1 .
N1 C5 C4 121.69(14) .
N1 C5 C6 117.31(13) .
C4 C5 C6 120.97(13) .
C3 C4 C5 119.03(14) .
C3 C4 H4 120.5 .
C5 C4 H4 120.5 .
C4 C3 C2 119.28(14) .
C4 C3 H3 120.4 .
C2 C3 H3 120.4 .
C1 C2 C3 118.62(14) .
C1 C2 H2 120.7 .
C3 C2 H2 120.7 .
N1 C1 C2 122.27(14) .
N1 C1 H1 118.9 .
C2 C1 H1 118.9 .
C5 N1 C1 119.09(13) .
C5 N1 Cu1 112.42(10) .
C1 N1 Cu1 126.21(10) .
C21 O2 Cu1 108.28(9) .
O3 C21 O2 123.19(13) .
O3 C21 C22 120.35(13) .
O2 C21 C22 116.45(13) .
C24 C22 C23 118.94(13) .
C24 C22 C21 121.39(14) .
C23 C22 C21 119.67(14) .
C23 C24 C22 120.53(14) 2
C23 C24 H24 119.7 2
C22 C24 H24 119.7 .
C24 C23 C22 120.53(14) 2
C24 C23 H23 119.7 2
C22 C23 H23 119.7 .
O4 C25 O5 125.07(14) .
O4 C25 C26 117.34(14) .
O5 C25 C26 117.59(14) .
C27 C26 C28 119.78(14) .
C27 C26 C25 119.66(14) .
C28 C26 C25 120.56(14) .
C28 C27 C26 120.20(14) 2_765
C28 C27 H27 119.9 2_765
C26 C27 H27 119.9 .
C27 C28 C26 120.02(14) 2_765
C27 C28 H28 120 2_765
C26 C28 H28 120 .
Cu1 O1 H1A 130.2(17) .
Cu1 O1 H1B 123.5(17) .
H1A O1 H1B 105(2) .
H6C O6 H6D 109(2) .
H7C O7 H7D 112(2) .
H8C O8 H8D 104(2) .
H9C O9 H9D 96(2) .
H10C O10 H10D 117(2) .
H11C O11 H11D 125(2) .
H12C O12 H12D 110(2) .
H13C O13 H13D 99(2) .

loop_
_geom_bond_atom_site_label_1
_geom_bond_atom_site_label_2
_geom_bond_distance
_geom_bond_site_symmetry_2
Cu1 O2 2.0023(10) .
Cu1 N1 2.0081(12) .
Cu1 N2 2.0155(12) .
Cu1 N4 2.0241(12) .
Cu1 O1 2.2549(12) .
N4 C20 1.3468(19) .
N4 C16 1.3470(19) .
C20 C19 1.387(2) .
C20 H20 0.95 .
C19 C18 1.386(2) .
C19 H19 0.95 .
C18 C17 1.389(2) .
C18 H18 0.95 .
C17 C16 1.390(2) .
C17 H17 0.95 .
C16 C15 1.504(2) .
C15 N3 1.4547(18) .
C15 H15A 0.99 .
C15 H15B 0.99 .
N3 C7 1.3579(19) .
N3 C14 1.4579(18) .
C14 C13 1.493(2) .
C14 H14A 0.99 .
C14 H14B 0.99 .
C13 C12 1.388(2) .
C13 C8 1.399(2) .
C12 C11 1.387(2) .
C12 H12 0.95 .
C11 C10 1.393(2) .
C11 H11 0.95 .
C10 C9 1.393(2) .
C10 H10 0.95 .
C9 C8 1.400(2) .
C9 H9 0.95 .
C8 C7 1.4906(19) .
C7 N2 1.3060(19) .
N2 C6 1.4668(18) .
C6 C5 1.505(2) .
C6 H6A 0.99 .
C6 H6B 0.99 .
C5 N1 1.3420(19) .
C5 C4 1.391(2) .
C4 C3 1.385(2) .
C4 H4 0.95 .
C3 C2 1.389(2) .
C3 H3 0.95 .
C2 C1 1.382(2) .
C2 H2 0.95 .
C1 N1 1.3480(19) .
C1 H1 0.95 .
O2 C21 1.2872(19) .
C21 O3 1.2429(19) .
C21 C22 1.5099(19) .
C22 C24 1.397(2) .
C22 C23 1.397(2) .
C24 C23 1.389(2) 2
C24 H24 0.95 .
C23 C24 1.389(2) 2
C23 H23 0.95 .
O4 C25 1.253(2) .
C25 O5 1.2666(19) .
C25 C26 1.508(2) .
C26 C27 1.394(2) .
C26 C28 1.397(2) .
C27 C28 1.391(2) 2_765
C27 H27 0.95 .
C28 C27 1.391(2) 2_765
C28 H28 0.95 .
O1 H1A 0.921(17) .
O1 H1B 0.917(16) .
O6 H6C 0.911(17) .
O6 H6D 0.935(16) .
O7 H7C 0.912(17) .
O7 H7D 0.912(16) .
O8 H8C 0.928(16) .
O8 H8D 0.937(16) .
O9 H9C 0.938(17) .
O9 H9D 0.957(17) .
O10 H10C 0.910(16) .
O10 H10D 0.889(17) .
O11 H11C 0.937(16) .
O11 H11D 0.902(16) .
O12 H12C 0.905(16) .
O12 H12D 0.916(16) .
O13 H13C 0.921(17) .
O13 H13D 0.990(17) .

loop_
_geom_hbond_atom_site_label_D
_geom_hbond_atom_site_label_H
_geom_hbond_atom_site_label_A
_geom_hbond_distance_DH
_geom_hbond_distance_HA
_geom_hbond_distance_DA
_geom_hbond_angle_DHA
_geom_hbond_site_symmetry_A
C20 H20 O1 0.95 2.53 3.0637(19) 115.8 .
C20 H20 O12 0.95 2.52 3.2986(19) 139.2 1_544
C15 H15A O3 0.99 2.57 3.4790(18) 151.9 .
C15 H15B O8 0.99 2.61 3.261(2) 123.7 1_545
C6 H6A O6 0.99 2.4 3.381(2) 173.6 .
C1 H1 O2 0.95 2.49 3.0056(19) 114.5 .
O1 H1A O4 0.921(17) 1.783(17) 2.6852(16) 165(3) .
O1 H1B O7 0.917(16) 1.917(17) 2.8248(17) 170(2) .
O6 H6C O5 0.911(17) 1.949(17) 2.8514(17) 171(3) .
O6 H6D O11 0.935(16) 1.878(17) 2.803(2) 170(2) 2_676
O7 H7C O12 0.912(17) 1.882(17) 2.7892(17) 173(3) 2_676
O7 H7D O4 0.912(16) 1.875(17) 2.7803(17) 171(3) 2_665
O8 H8C O7 0.928(16) 1.890(18) 2.7839(18) 161(2) .
O8 H8D O11 0.937(16) 1.811(17) 2.744(2) 173(3) 2_676
O9 H9C O3 0.938(17) 1.874(17) 2.8063(17) 172(2) 1_565
O9 H9D O8 0.957(17) 1.862(18) 2.7805(19) 160(2) .
O10 H10C O5 0.910(16) 1.844(17) 2.7359(19) 166(3) 1_455
O10 H10D O9 0.889(17) 1.92(2) 2.727(2) 149(3) .
O11 H11C O9 0.937(16) 2.004(17) 2.940(2) 177(3) .
O11 H11D O13 0.902(16) 2.136(17) 3.036(2) 175(3) 2_676
O12 H12C O5 0.905(16) 1.860(17) 2.7603(16) 172(3) 2_676
O12 H12D O2 0.916(16) 2.062(17) 2.9709(16) 172(3) 1_566
O13 H13C O10 0.921(17) 2.00(2) 2.804(2) 145(2) 1_655
O13 H13D O6 0.990(17) 1.833(18) 2.811(2) 169(2) 2_776

loop_
_geom_torsion_atom_site_label_1
_geom_torsion_atom_site_label_2
_geom_torsion_atom_site_label_3
_geom_torsion_atom_site_label_4
_geom_torsion
_geom_torsion_site_symmetry_4
C16 N4 C20 C19 -0.7(2) .
Cu1 N4 C20 C19 -177.81(11) .
N4 C20 C19 C18 1.7(2) .
C20 C19 C18 C17 -1.3(2) .
C19 C18 C17 C16 0.0(2) .
C20 N4 C16 C17 -0.7(2) .
Cu1 N4 C16 C17 176.36(10) .
C20 N4 C16 C15 175.67(12) .
Cu1 N4 C16 C15 -7.32(16) .
C18 C17 C16 N4 1.0(2) .
C18 C17 C16 C15 -175.07(13) .
N4 C16 C15 N3 -77.96(15) .
C17 C16 C15 N3 98.35(16) .
C16 C15 N3 C7 87.56(17) .
C16 C15 N3 C14 -93.09(16) .
C7 N3 C14 C13 5.14(16) .
C15 N3 C14 C13 -174.27(12) .
N3 C14 C13 C12 177.44(14) .
N3 C14 C13 C8 -2.07(16) .
C8 C13 C12 C11 2.0(2) .
C14 C13 C12 C11 -177.42(15) .
C13 C12 C11 C10 -1.7(2) .
C12 C11 C10 C9 -0.1(3) .
C11 C10 C9 C8 1.5(2) .
C12 C13 C8 C9 -0.6(2) .
C14 C13 C8 C9 178.92(13) .
C12 C13 C8 C7 179.21(13) .
C14 C13 C8 C7 -1.25(16) .
C10 C9 C8 C13 -1.2(2) .
C10 C9 C8 C7 179.05(15) .
C15 N3 C7 N2 -6.8(2) .
C14 N3 C7 N2 173.76(13) .
C15 N3 C7 C8 173.35(13) .
C14 N3 C7 C8 -6.04(16) .
C13 C8 C7 N2 -175.42(15) .
C9 C8 C7 N2 4.4(3) .
C13 C8 C7 N3 4.35(16) .
C9 C8 C7 N3 -175.85(16) .
N3 C7 N2 C6 172.43(13) .
C8 C7 N2 C6 -7.8(2) .
N3 C7 N2 Cu1 -23.5(2) .
C8 C7 N2 Cu1 156.20(12) .
C7 N2 C6 C5 -172.17(12) .
Cu1 N2 C6 C5 20.73(14) .
N2 C6 C5 N1 -3.64(18) .
N2 C6 C5 C4 178.04(13) .
N1 C5 C4 C3 1.0(2) .
C6 C5 C4 C3 179.20(14) .
C5 C4 C3 C2 0.3(2) .
C4 C3 C2 C1 -1.2(2) .
C3 C2 C1 N1 1.1(2) .
C4 C5 N1 C1 -1.1(2) .
C6 C5 N1 C1 -179.45(13) .
C4 C5 N1 Cu1 162.74(11) .
C6 C5 N1 Cu1 -15.57(16) .
C2 C1 N1 C5 0.1(2) .
C2 C1 N1 Cu1 -161.35(12) .
Cu1 O2 C21 O3 -4.71(17) .
Cu1 O2 C21 C22 174.50(9) .
O3 C21 C22 C24 179.48(14) .
O2 C21 C22 C24 0.2(2) .
O3 C21 C22 C23 -0.3(2) .
O2 C21 C22 C23 -179.49(13) .
C23 C22 C24 C23 -0.3(2) 2
C21 C22 C24 C23 179.96(13) 2
C24 C22 C23 C24 0.3(2) 2
C21 C22 C23 C24 -179.96(13) 2
O4 C25 C26 C27 -21.3(2) .
O5 C25 C26 C27 158.57(14) .
O4 C25 C26 C28 159.03(14) .
O5 C25 C26 C28 -21.1(2) .
C28 C26 C27 C28 -0.2(2) 2_765
C25 C26 C27 C28 -179.88(14) 2_765
C27 C26 C28 C27 0.2(2) 2_765
C25 C26 C28 C27 179.88(14) 2_765
